data_1512276
loop_
_publ_author_name
'Kolesnikova, Sophia A.'
'Lyakhova, Ekaterina G.'
'Kalinovsky, Anatoly I.'
'Pushilin, Michail A.'
'Afiyatullov, Shamil Sh'
'Yurchenko, Ekaterina A.'
'Dyshlovoy, Sergey A.'
'Minh, Chau V.'
'Stonik, Valentin A.'

_publ_section_title
;
 Isolation, Structures, and Biological Activities of Triterpenoids from a
 Penares sp. Marine Sponge.
;
_journal_issue 9
_journal_name_full 'Journal of natural products'
_journal_page_first 1746
_journal_page_last 1752
_journal_paper_doi 10.1021/np400388x
_journal_volume 76
_journal_year 2013
_chemical_absolute_configuration unk
_chemical_formula_moiety 'C29 H42 O4'
_chemical_formula_sum 'C29 H42 O4'
_chemical_formula_weight 454.63
_chemical_name_systematic
;
(1R,3aS,3bS,4aS,5aS,6S,9aS,9bS,11aR)-6,9a,11a-trimethyl-1-
((R)-6-methylhept-5-en-2-yl)dodecahydro-9b,3a-
(epoxymethano)cyclopenta[7,8]phenanthro[8a,9-b]oxirene-7,13(8H)-dione
;
_space_group_IT_number 4
_symmetry_cell_setting monoclinic
_symmetry_Int_Tables_number 4
_symmetry_space_group_name_Hall 'P 2yb'
_symmetry_space_group_name_H-M 'P 1 21 1'
_atom_sites_solution_hydrogens geom
_atom_sites_solution_primary direct
_atom_sites_solution_secondary difmap
_audit_creation_method SHELXL-97
_cell_angle_alpha 90.00
_cell_angle_beta 93.6950(10)
_cell_angle_gamma 90.00
_cell_formula_units_Z 6
_cell_length_a 20.9983(6)
_cell_length_b 7.8332(2)
_cell_length_c 23.1219(9)
_cell_measurement_reflns_used 4373
_cell_measurement_temperature 140(1)
_cell_measurement_theta_max 24.30
_cell_measurement_theta_min 2.54
_cell_volume 3795.3(2)
_computing_cell_refinement 'Bruker SAINT'
_computing_data_collection 'Bruker APEX2'
_computing_data_reduction 'Bruker SAINT'
_computing_molecular_graphics 'Bruker SHELXTL'
_computing_publication_material 'Bruker SHELXTL'
_computing_structure_refinement 'SHELXL-97 (Sheldrick, 2008)'
_computing_structure_solution 'SHELXS-97 (Sheldrick, 2008)'
_diffrn_ambient_temperature 140(1)
_diffrn_detector_area_resol_mean 83.33
_diffrn_measured_fraction_theta_full 0.997
_diffrn_measured_fraction_theta_max 0.997
_diffrn_measurement_device_type 'Bruker APEX-II CCD'
_diffrn_measurement_method '\f and \w scans'
_diffrn_radiation_monochromator graphite
_diffrn_radiation_probe x-ray
_diffrn_radiation_type MoK\a
_diffrn_radiation_wavelength 0.71073
_diffrn_reflns_av_R_equivalents 0.0276
_diffrn_reflns_av_sigmaI/netI 0.0381
_diffrn_reflns_limit_h_max 25
_diffrn_reflns_limit_h_min -23
_diffrn_reflns_limit_k_max 8
_diffrn_reflns_limit_k_min -9
_diffrn_reflns_limit_l_max 19
_diffrn_reflns_limit_l_min -27
_diffrn_reflns_number 16663
_diffrn_reflns_theta_full 25.11
_diffrn_reflns_theta_max 25.11
_diffrn_reflns_theta_min 1.27
_diffrn_source 'fine-focus sealed tube'
_exptl_absorpt_coefficient_mu 0.077
_exptl_absorpt_correction_T_max 0.7452
_exptl_absorpt_correction_T_min 0.6848
_exptl_absorpt_correction_type multi-scan
_exptl_absorpt_process_details SADABS-2008/1
_exptl_crystal_colour colourless
_exptl_crystal_density_diffrn 1.193
_exptl_crystal_density_method 'not measured'
_exptl_crystal_description plate
_exptl_crystal_F_000 1488
_exptl_crystal_size_max 0.26
_exptl_crystal_size_mid 0.22
_exptl_crystal_size_min 0.03
_refine_diff_density_max 0.223
_refine_diff_density_min -0.172
_refine_diff_density_rms 0.036
_refine_ls_abs_structure_details 'Flack H D (1983), Acta Cryst. A39, 876-881'
_refine_ls_abs_structure_Flack 0(10)
_refine_ls_extinction_method none
_refine_ls_goodness_of_fit_ref 1.022
_refine_ls_hydrogen_treatment constr
_refine_ls_matrix_type full
_refine_ls_number_parameters 910
_refine_ls_number_reflns 7292
_refine_ls_number_restraints 1
_refine_ls_restrained_S_all 1.022
_refine_ls_R_factor_all 0.0524
_refine_ls_R_factor_gt 0.0385
_refine_ls_shift/su_max 0.003
_refine_ls_shift/su_mean 0.000
_refine_ls_structure_factor_coef Fsqd
_refine_ls_weighting_details 'calc w=1/[\s^2^(Fo^2^)+(0.0544P)^2^+0.0579P] where P=(Fo^2^+2Fc^2^)/3'
_refine_ls_weighting_scheme calc
_refine_ls_wR_factor_gt 0.0850
_refine_ls_wR_factor_ref 0.0908
_reflns_number_gt 6119
_reflns_number_total 7292
_reflns_threshold_expression >2sigma(I)
_cod_data_source_file np400388x_si_001.cif
_cod_data_source_block tb2013_01b_0m
_cod_original_sg_symbol_H-M 'P 21'
_cod_database_code 1512276

loop_
_symmetry_equiv_pos_as_xyz
'x, y, z'
'-x, y+1/2, -z'

loop_
_atom_site_label
_atom_site_type_symbol
_atom_site_fract_x
_atom_site_fract_y
_atom_site_fract_z
_atom_site_U_iso_or_equiv
_atom_site_adp_type
_atom_site_occupancy
_atom_site_symmetry_multiplicity
_atom_site_calc_flag
_atom_site_refinement_flags
O1 O 0.74451(11) 0.8624(3) 0.52461(11) 0.0489(6) Uani 1 1 d .
O2 O 0.83131(8) 0.1588(2) 0.69136(8) 0.0274(4) Uani 1 1 d .
O3 O 0.68235(9) 0.4866(3) 0.79302(9) 0.0345(5) Uani 1 1 d .
O4 O 0.69194(7) 0.4325(2) 0.69938(8) 0.0222(4) Uani 1 1 d .
O5 O 0.44940(10) 0.8655(3) 0.54373(10) 0.0417(5) Uani 1 1 d .
O6 O 0.50345(8) 0.1652(3) 0.71778(9) 0.0333(5) Uani 1 1 d .
O7 O 0.31432(8) 0.4255(2) 0.77969(9) 0.0313(5) Uani 1 1 d .
O8 O 0.35544(7) 0.4021(2) 0.69348(8) 0.0219(4) Uani 1 1 d .
O9 O 0.10820(10) 0.8663(3) 0.52994(10) 0.0412(5) Uani 1 1 d .
O10 O 0.16393(8) 0.1359(2) 0.69142(8) 0.0269(4) Uani 1 1 d .
O11 O -0.00719(9) 0.4202(2) 0.77842(8) 0.0293(5) Uani 1 1 d .
O12 O 0.02102(7) 0.4007(2) 0.68761(7) 0.0209(4) Uani 1 1 d .
C1 C 0.68379(12) 0.4844(4) 0.58060(12) 0.0258(6) Uani 1 1 d .
H1A H 0.6508 0.3975 0.5701 0.031 Uiso 1 1 calc R
H1B H 0.6664 0.5625 0.6093 0.031 Uiso 1 1 calc R
C2 C 0.69783(12) 0.5860(4) 0.52656(12) 0.0300(7) Uani 1 1 d .
H2A H 0.7112 0.5070 0.4962 0.036 Uiso 1 1 calc R
H2B H 0.6586 0.6452 0.5114 0.036 Uiso 1 1 calc R
C3 C 0.74980(13) 0.7156(4) 0.54003(12) 0.0291(7) Uani 1 1 d .
C4 C 0.81002(12) 0.6489(3) 0.57264(12) 0.0240(6) Uani 1 1 d .
H4 H 0.8331 0.5781 0.5447 0.029 Uiso 1 1 calc R
C5 C 0.79498(11) 0.5309(3) 0.62360(12) 0.0209(6) Uani 1 1 d .
H5 H 0.7781 0.6056 0.6541 0.025 Uiso 1 1 calc R
C6 C 0.85644(11) 0.4494(3) 0.65033(12) 0.0234(6) Uani 1 1 d .
H6A H 0.8759 0.3784 0.6207 0.028 Uiso 1 1 calc R
H6B H 0.8872 0.5405 0.6623 0.028 Uiso 1 1 calc R
C7 C 0.84432(11) 0.3405(3) 0.70194(12) 0.0224(6) Uani 1 1 d .
H7 H 0.8698 0.3689 0.7387 0.027 Uiso 1 1 calc R
C8 C 0.78129(11) 0.2681(3) 0.70824(11) 0.0196(6) Uani 1 1 d .
C9 C 0.72574(11) 0.3083(3) 0.66488(11) 0.0188(6) Uani 1 1 d .
C10 C 0.74312(11) 0.3956(3) 0.60821(11) 0.0211(6) Uani 1 1 d .
C11 C 0.68277(11) 0.1500(3) 0.65740(12) 0.0241(6) Uani 1 1 d .
H11A H 0.7077 0.0549 0.6420 0.029 Uiso 1 1 calc R
H11B H 0.6470 0.1755 0.6287 0.029 Uiso 1 1 calc R
C12 C 0.65567(11) 0.0935(4) 0.71453(12) 0.0241(6) Uani 1 1 d .
H12A H 0.6347 -0.0190 0.7088 0.029 Uiso 1 1 calc R
H12B H 0.6228 0.1764 0.7252 0.029 Uiso 1 1 calc R
C13 C 0.70757(11) 0.0805(3) 0.76445(12) 0.0214(6) Uani 1 1 d .
C14 C 0.74949(11) 0.2473(3) 0.76386(12) 0.0218(6) Uani 1 1 d .
C15 C 0.78755(12) 0.2462(4) 0.82184(12) 0.0288(7) Uani 1 1 d .
H15A H 0.7962 0.3641 0.8356 0.035 Uiso 1 1 calc R
H15B H 0.8287 0.1860 0.8189 0.035 Uiso 1 1 calc R
C16 C 0.74491(13) 0.1506(4) 0.86325(12) 0.0319(7) Uani 1 1 d .
H16A H 0.7681 0.0515 0.8809 0.038 Uiso 1 1 calc R
H16B H 0.7327 0.2275 0.8946 0.038 Uiso 1 1 calc R
C17 C 0.68526(12) 0.0904(4) 0.82680(12) 0.0250(6) Uani 1 1 d .
H17 H 0.6531 0.1843 0.8274 0.030 Uiso 1 1 calc R
C18 C 0.74815(12) -0.0792(4) 0.75676(13) 0.0283(6) Uani 1 1 d .
H18A H 0.7833 -0.0816 0.7868 0.042 Uiso 1 1 calc R
H18B H 0.7655 -0.0770 0.7184 0.042 Uiso 1 1 calc R
H18C H 0.7216 -0.1811 0.7602 0.042 Uiso 1 1 calc R
C19 C 0.76652(12) 0.2595(3) 0.56642(12) 0.0250(6) Uani 1 1 d .
H19A H 0.7871 0.3157 0.5347 0.038 Uiso 1 1 calc R
H19B H 0.7301 0.1923 0.5506 0.038 Uiso 1 1 calc R
H19C H 0.7972 0.1840 0.5874 0.038 Uiso 1 1 calc R
C20 C 0.65477(12) -0.0688(4) 0.85179(13) 0.0303(7) Uani 1 1 d .
H20 H 0.6867 -0.1632 0.8506 0.036 Uiso 1 1 calc R
C21 C 0.59469(13) -0.1282(4) 0.81710(14) 0.0388(8) Uani 1 1 d .
H21A H 0.5656 -0.0314 0.8104 0.058 Uiso 1 1 calc R
H21B H 0.5736 -0.2170 0.8388 0.058 Uiso 1 1 calc R
H21C H 0.6062 -0.1745 0.7798 0.058 Uiso 1 1 calc R
C22 C 0.64158(13) -0.0404(4) 0.91611(13) 0.0363(7) Uani 1 1 d .
H22A H 0.6236 -0.1472 0.9312 0.044 Uiso 1 1 calc R
H22B H 0.6829 -0.0197 0.9381 0.044 Uiso 1 1 calc R
C23 C 0.59637(15) 0.1062(5) 0.92857(14) 0.0488(9) Uani 1 1 d .
H23A H 0.6131 0.2138 0.9130 0.059 Uiso 1 1 calc R
H23B H 0.5540 0.0841 0.9087 0.059 Uiso 1 1 calc R
C24 C 0.58936(14) 0.1258(4) 0.99307(14) 0.0423(8) Uani 1 1 d .
H24 H 0.6279 0.1348 1.0168 0.051 Uiso 1 1 calc R
C25 C 0.53617(14) 0.1317(4) 1.01994(13) 0.0335(7) Uani 1 1 d .
C26 C 0.47069(14) 0.1251(5) 0.99071(15) 0.0499(9) Uani 1 1 d .
H26A H 0.4496 0.2357 0.9948 0.075 Uiso 1 1 calc R
H26B H 0.4458 0.0359 1.0086 0.075 Uiso 1 1 calc R
H26C H 0.4736 0.0994 0.9495 0.075 Uiso 1 1 calc R
C27 C 0.53787(16) 0.1511(5) 1.08450(13) 0.0480(9) Uani 1 1 d .
H27A H 0.5822 0.1471 1.1005 0.072 Uiso 1 1 calc R
H27B H 0.5137 0.0581 1.1010 0.072 Uiso 1 1 calc R
H27C H 0.5189 0.2609 1.0942 0.072 Uiso 1 1 calc R
C28 C 0.85469(13) 0.7946(4) 0.59223(12) 0.0312(7) Uani 1 1 d .
H28A H 0.8540 0.8826 0.5621 0.047 Uiso 1 1 calc R
H28B H 0.8982 0.7506 0.5990 0.047 Uiso 1 1 calc R
H28C H 0.8405 0.8441 0.6282 0.047 Uiso 1 1 calc R
C29 C 0.70483(12) 0.3999(3) 0.75673(12) 0.0242(6) Uani 1 1 d .
C30 C 0.38226(13) 0.4757(4) 0.57936(12) 0.0305(7) Uani 1 1 d .
H30A H 0.3548 0.3851 0.5613 0.037 Uiso 1 1 calc R
H30B H 0.3553 0.5489 0.6027 0.037 Uiso 1 1 calc R
C31 C 0.40929(14) 0.5828(4) 0.53194(13) 0.0346(7) Uani 1 1 d .
H31A H 0.4323 0.5079 0.5058 0.042 Uiso 1 1 calc R
H31B H 0.3739 0.6387 0.5087 0.042 Uiso 1 1 calc R
C32 C 0.45410(13) 0.7163(4) 0.55724(13) 0.0290(7) Uani 1 1 d .
C33 C 0.50569(12) 0.6516(3) 0.60062(12) 0.0263(6) Uani 1 1 d .
H33 H 0.5345 0.5776 0.5786 0.032 Uiso 1 1 calc R
C34 C 0.47708(12) 0.5363(3) 0.64702(12) 0.0230(6) Uani 1 1 d .
H34 H 0.4489 0.6104 0.6697 0.028 Uiso 1 1 calc R
C35 C 0.52977(12) 0.4679(4) 0.68974(13) 0.0287(7) Uani 1 1 d .
H35A H 0.5624 0.4101 0.6677 0.034 Uiso 1 1 calc R
H35B H 0.5506 0.5653 0.7107 0.034 Uiso 1 1 calc R
C36 C 0.50573(12) 0.3448(4) 0.73328(13) 0.0289(7) Uani 1 1 d .
H36 H 0.5178 0.3709 0.7749 0.035 Uiso 1 1 calc R
C37 C 0.44538(11) 0.2561(3) 0.72172(12) 0.0218(6) Uani 1 1 d .
C38 C 0.40304(11) 0.2922(3) 0.66753(12) 0.0213(6) Uani 1 1 d .
C39 C 0.43464(11) 0.3927(3) 0.61967(11) 0.0228(6) Uani 1 1 d .
C40 C 0.36900(12) 0.1278(3) 0.64749(12) 0.0249(6) Uani 1 1 d .
H40A H 0.3415 0.1522 0.6121 0.030 Uiso 1 1 calc R
H40B H 0.4013 0.0428 0.6373 0.030 Uiso 1 1 calc R
C41 C 0.32814(12) 0.0508(3) 0.69311(12) 0.0234(6) Uani 1 1 d .
H41A H 0.3140 -0.0646 0.6804 0.028 Uiso 1 1 calc R
H41B H 0.2896 0.1220 0.6962 0.028 Uiso 1 1 calc R
C42 C 0.36389(11) 0.0378(3) 0.75303(12) 0.0207(6) Uani 1 1 d .
C43 C 0.39799(11) 0.2135(3) 0.76594(11) 0.0217(6) Uani 1 1 d .
C44 C 0.41667(12) 0.2084(4) 0.83038(12) 0.0289(7) Uani 1 1 d .
H44A H 0.4163 0.3246 0.8472 0.035 Uiso 1 1 calc R
H44B H 0.4598 0.1590 0.8377 0.035 Uiso 1 1 calc R
C45 C 0.36605(13) 0.0946(4) 0.85664(12) 0.0302(7) Uani 1 1 d .
H45A H 0.3409 0.1621 0.8833 0.036 Uiso 1 1 calc R
H45B H 0.3869 -0.0006 0.8788 0.036 Uiso 1 1 calc R
C46 C 0.32212(12) 0.0241(3) 0.80601(12) 0.0229(6) Uani 1 1 d .
H46 H 0.2860 0.1064 0.7994 0.028 Uiso 1 1 calc R
C47 C 0.41258(12) -0.1081(3) 0.75352(12) 0.0277(6) Uani 1 1 d .
H47A H 0.3901 -0.2169 0.7475 0.042 Uiso 1 1 calc R
H47B H 0.4372 -0.1102 0.7910 0.042 Uiso 1 1 calc R
H47C H 0.4415 -0.0903 0.7224 0.042 Uiso 1 1 calc R
C48 C 0.47392(13) 0.2676(4) 0.58515(13) 0.0306(7) Uani 1 1 d .
H48A H 0.5021 0.2010 0.6120 0.046 Uiso 1 1 calc R
H48B H 0.4996 0.3316 0.5587 0.046 Uiso 1 1 calc R
H48C H 0.4451 0.1903 0.5628 0.046 Uiso 1 1 calc R
C49 C 0.29297(11) -0.1503(3) 0.81903(11) 0.0225(6) Uani 1 1 d .
H49 H 0.3286 -0.2342 0.8260 0.027 Uiso 1 1 calc R
C50 C 0.24954(12) -0.2139(3) 0.76831(12) 0.0259(6) Uani 1 1 d .
H50A H 0.2194 -0.1236 0.7559 0.039 Uiso 1 1 calc R
H50B H 0.2259 -0.3143 0.7803 0.039 Uiso 1 1 calc R
H50C H 0.2754 -0.2447 0.7361 0.039 Uiso 1 1 calc R
C51 C 0.25588(13) -0.1410(4) 0.87387(12) 0.0298(7) Uani 1 1 d .
H51A H 0.2831 -0.0845 0.9047 0.036 Uiso 1 1 calc R
H51B H 0.2178 -0.0681 0.8657 0.036 Uiso 1 1 calc R
C52 C 0.23394(16) -0.3132(4) 0.89683(14) 0.0417(8) Uani 1 1 d .
H52A H 0.2035 -0.3667 0.8678 0.050 Uiso 1 1 calc R
H52B H 0.2712 -0.3902 0.9030 0.050 Uiso 1 1 calc R
C53 C 0.20240(16) -0.2907(4) 0.95309(15) 0.0425(8) Uani 1 1 d .
H53 H 0.2293 -0.2534 0.9852 0.051 Uiso 1 1 calc R
C54 C 0.14166(15) -0.3165(4) 0.96312(14) 0.0383(8) Uani 1 1 d .
C55 C 0.09180(15) -0.3786(5) 0.91913(16) 0.0523(9) Uani 1 1 d .
H55A H 0.1099 -0.3862 0.8812 0.079 Uiso 1 1 calc R
H55B H 0.0558 -0.2987 0.9168 0.079 Uiso 1 1 calc R
H55C H 0.0769 -0.4916 0.9305 0.079 Uiso 1 1 calc R
C56 C 0.11722(17) -0.2814(5) 1.02112(15) 0.0557(10) Uani 1 1 d .
H56A H 0.1520 -0.2379 1.0473 0.084 Uiso 1 1 calc R
H56B H 0.1005 -0.3870 1.0370 0.084 Uiso 1 1 calc R
H56C H 0.0831 -0.1961 1.0171 0.084 Uiso 1 1 calc R
C57 C 0.54657(13) 0.7972(4) 0.62628(14) 0.0349(7) Uani 1 1 d .
H57A H 0.5588 0.8727 0.5951 0.052 Uiso 1 1 calc R
H57B H 0.5850 0.7504 0.6467 0.052 Uiso 1 1 calc R
H57C H 0.5221 0.8622 0.6535 0.052 Uiso 1 1 calc R
C58 C 0.35095(11) 0.3554(3) 0.74995(12) 0.0223(6) Uani 1 1 d .
C59 C 0.03330(11) 0.4919(4) 0.57396(12) 0.0244(6) Uani 1 1 d .
H59A H 0.0001 0.4111 0.5587 0.029 Uiso 1 1 calc R
H59B H 0.0139 0.5671 0.6024 0.029 Uiso 1 1 calc R
C60 C 0.05498(12) 0.5999(4) 0.52436(12) 0.0277(6) Uani 1 1 d .
H60A H 0.0694 0.5242 0.4935 0.033 Uiso 1 1 calc R
H60B H 0.0185 0.6680 0.5078 0.033 Uiso 1 1 calc R
C61 C 0.10844(13) 0.7179(4) 0.54424(12) 0.0257(6) Uani 1 1 d .
C62 C 0.16334(12) 0.6386(3) 0.58096(11) 0.0222(6) Uani 1 1 d .
H62 H 0.1873 0.5644 0.5547 0.027 Uiso 1 1 calc R
C63 C 0.13887(11) 0.5207(3) 0.62897(11) 0.0196(6) Uani 1 1 d .
H63 H 0.1178 0.5956 0.6571 0.024 Uiso 1 1 calc R
C64 C 0.19506(11) 0.4325(3) 0.66238(12) 0.0233(6) Uani 1 1 d .
H64A H 0.2198 0.3673 0.6348 0.028 Uiso 1 1 calc R
H64B H 0.2236 0.5205 0.6807 0.028 Uiso 1 1 calc R
C65 C 0.17397(11) 0.3133(3) 0.70847(12) 0.0222(6) Uani 1 1 d .
H65 H 0.1930 0.3333 0.7487 0.027 Uiso 1 1 calc R
C66 C 0.11034(11) 0.2385(3) 0.70367(11) 0.0194(6) Uani 1 1 d .
C67 C 0.06212(11) 0.2881(3) 0.65467(11) 0.0186(5) Uani 1 1 d .
C68 C 0.08811(11) 0.3913(3) 0.60470(11) 0.0195(5) Uani 1 1 d .
C69 C 0.02225(11) 0.1318(3) 0.63581(11) 0.0224(6) Uani 1 1 d .
H69A H -0.0090 0.1652 0.6039 0.027 Uiso 1 1 calc R
H69B H 0.0507 0.0440 0.6206 0.027 Uiso 1 1 calc R
C70 C -0.01361(11) 0.0543(4) 0.68496(12) 0.0223(6) Uani 1 1 d .
H70A H -0.0315 -0.0575 0.6723 0.027 Uiso 1 1 calc R
H70B H -0.0497 0.1299 0.6932 0.027 Uiso 1 1 calc R
C71 C 0.02909(11) 0.0296(3) 0.74068(12) 0.0202(6) Uani 1 1 d .
C72 C 0.06866(12) 0.1981(3) 0.75238(11) 0.0208(6) Uani 1 1 d .
C73 C 0.09518(12) 0.1817(4) 0.81485(11) 0.0266(6) Uani 1 1 d .
H73A H 0.1005 0.2955 0.8331 0.032 Uiso 1 1 calc R
H73B H 0.1370 0.1228 0.8169 0.032 Uiso 1 1 calc R
C74 C 0.04540(13) 0.0760(4) 0.84495(12) 0.0296(6) Uani 1 1 d .
H74A H 0.0253 0.1461 0.8744 0.035 Uiso 1 1 calc R
H74B H 0.0660 -0.0240 0.8646 0.035 Uiso 1 1 calc R
C75 C -0.00551(12) 0.0164(3) 0.79792(12) 0.0233(6) Uani 1 1 d .
H75 H -0.0403 0.1040 0.7959 0.028 Uiso 1 1 calc R
C76 C 0.07354(12) -0.1236(3) 0.73454(12) 0.0260(6) Uani 1 1 d .
H76A H 0.0480 -0.2278 0.7291 0.039 Uiso 1 1 calc R
H76B H 0.1020 -0.1343 0.7696 0.039 Uiso 1 1 calc R
H76C H 0.0990 -0.1065 0.7009 0.039 Uiso 1 1 calc R
C77 C 0.11736(12) 0.2651(4) 0.56266(12) 0.0237(6) Uani 1 1 d .
H77A H 0.1431 0.3280 0.5359 0.036 Uiso 1 1 calc R
H77B H 0.0831 0.2038 0.5406 0.036 Uiso 1 1 calc R
H77C H 0.1445 0.1831 0.5848 0.036 Uiso 1 1 calc R
C78 C -0.03638(12) -0.1557(3) 0.81155(12) 0.0230(6) Uani 1 1 d .
H78 H -0.0016 -0.2426 0.8170 0.028 Uiso 1 1 calc R
C79 C -0.08301(12) -0.2171(4) 0.76290(12) 0.0279(6) Uani 1 1 d .
H79A H -0.1127 -0.1248 0.7515 0.042 Uiso 1 1 calc R
H79B H -0.1070 -0.3153 0.7763 0.042 Uiso 1 1 calc R
H79C H -0.0594 -0.2508 0.7295 0.042 Uiso 1 1 calc R
C80 C -0.06944(14) -0.1409(4) 0.86870(13) 0.0334(7) Uani 1 1 d .
H80A H -0.0388 -0.0919 0.8985 0.040 Uiso 1 1 calc R
H80B H -0.1055 -0.0599 0.8630 0.040 Uiso 1 1 calc R
C81 C -0.09478(16) -0.3092(4) 0.89164(14) 0.0431(8) Uani 1 1 d .
H81A H -0.1324 -0.3462 0.8668 0.052 Uiso 1 1 calc R
H81B H -0.0615 -0.3984 0.8900 0.052 Uiso 1 1 calc R
C82 C -0.11329(19) -0.2894(5) 0.95314(16) 0.0591(11) Uani 1 1 d .
H82 H -0.0801 -0.2544 0.9805 0.071 Uiso 1 1 calc R
C83 C -0.16939(18) -0.3144(4) 0.97391(14) 0.0449(8) Uani 1 1 d .
C84 C -0.22775(17) -0.3710(6) 0.93858(17) 0.0637(11) Uani 1 1 d .
H84A H -0.2218 -0.3518 0.8974 0.096 Uiso 1 1 calc R
H84B H -0.2647 -0.3055 0.9499 0.096 Uiso 1 1 calc R
H84C H -0.2350 -0.4928 0.9452 0.096 Uiso 1 1 calc R
C85 C -0.1793(3) -0.2873(6) 1.03643(17) 0.0924(18) Uani 1 1 d .
H85A H -0.1904 -0.3962 1.0541 0.139 Uiso 1 1 calc R
H85B H -0.2141 -0.2055 1.0403 0.139 Uiso 1 1 calc R
H85C H -0.1401 -0.2425 1.0560 0.139 Uiso 1 1 calc R
C86 C 0.20993(13) 0.7747(4) 0.60486(12) 0.0289(6) Uani 1 1 d .
H86A H 0.2191 0.8546 0.5739 0.043 Uiso 1 1 calc R
H86B H 0.2496 0.7200 0.6198 0.043 Uiso 1 1 calc R
H86C H 0.1910 0.8368 0.6363 0.043 Uiso 1 1 calc R
C87 C 0.02331(11) 0.3489(3) 0.74386(11) 0.0204(6) Uani 1 1 d .

loop_
_atom_site_aniso_label
_atom_site_aniso_U_11
_atom_site_aniso_U_22
_atom_site_aniso_U_33
_atom_site_aniso_U_23
_atom_site_aniso_U_13
_atom_site_aniso_U_12
O1 0.0526(13) 0.0260(12) 0.0661(16) 0.0110(12) -0.0108(12) 0.0036(11)
O2 0.0173(8) 0.0269(10) 0.0383(12) 0.0016(9) 0.0042(8) 0.0039(8)
O3 0.0440(11) 0.0296(11) 0.0311(12) -0.0011(10) 0.0128(10) 0.0081(10)
O4 0.0178(8) 0.0231(10) 0.0260(10) 0.0010(9) 0.0034(8) 0.0049(8)
O5 0.0550(13) 0.0245(12) 0.0459(14) 0.0017(11) 0.0043(11) 0.0039(10)
O6 0.0169(9) 0.0316(11) 0.0512(13) 0.0028(11) 0.0019(9) 0.0080(8)
O7 0.0281(10) 0.0259(11) 0.0408(12) -0.0079(10) 0.0102(9) 0.0062(9)
O8 0.0159(8) 0.0225(10) 0.0273(10) -0.0007(8) 0.0009(7) 0.0045(8)
O9 0.0469(12) 0.0249(12) 0.0512(14) 0.0079(11) -0.0015(11) 0.0045(10)
O10 0.0173(8) 0.0241(10) 0.0394(12) -0.0001(9) 0.0019(8) 0.0048(8)
O11 0.0342(10) 0.0244(10) 0.0300(11) -0.0054(9) 0.0072(9) 0.0064(9)
O12 0.0170(8) 0.0229(10) 0.0229(10) -0.0013(8) 0.0027(7) 0.0072(8)
C1 0.0205(13) 0.0288(15) 0.0276(16) 0.0018(13) -0.0028(12) 0.0023(12)
C2 0.0295(14) 0.0334(16) 0.0264(16) 0.0031(14) -0.0030(12) 0.0016(13)
C3 0.0339(15) 0.0280(16) 0.0254(16) 0.0024(13) 0.0024(13) 0.0047(13)
C4 0.0278(13) 0.0215(14) 0.0228(14) -0.0037(12) 0.0039(11) 0.0013(12)
C5 0.0187(12) 0.0200(13) 0.0243(15) -0.0018(12) 0.0048(11) 0.0010(11)
C6 0.0136(11) 0.0254(14) 0.0313(16) -0.0005(13) 0.0028(11) -0.0025(11)
C7 0.0155(12) 0.0222(14) 0.0292(15) -0.0004(12) -0.0010(11) 0.0004(11)
C8 0.0130(11) 0.0201(13) 0.0257(15) 0.0013(12) 0.0011(10) 0.0023(11)
C9 0.0149(11) 0.0193(13) 0.0223(14) -0.0029(11) 0.0016(10) 0.0027(10)
C10 0.0192(12) 0.0207(13) 0.0231(14) 0.0011(12) -0.0007(11) 0.0020(11)
C11 0.0174(12) 0.0261(15) 0.0288(15) -0.0017(13) 0.0000(11) -0.0045(11)
C12 0.0151(11) 0.0246(14) 0.0323(16) 0.0018(13) -0.0010(11) -0.0030(11)
C13 0.0165(12) 0.0221(14) 0.0261(15) 0.0034(12) 0.0044(11) 0.0005(11)
C14 0.0182(12) 0.0233(14) 0.0241(15) 0.0024(12) 0.0027(11) -0.0022(11)
C15 0.0274(14) 0.0334(16) 0.0254(16) 0.0023(14) -0.0007(12) -0.0018(13)
C16 0.0328(15) 0.0351(17) 0.0282(16) 0.0074(14) 0.0039(13) 0.0001(13)
C17 0.0205(12) 0.0254(14) 0.0296(16) 0.0042(13) 0.0065(12) 0.0035(12)
C18 0.0232(13) 0.0253(15) 0.0369(17) 0.0042(14) 0.0058(12) 0.0027(12)
C19 0.0271(13) 0.0223(14) 0.0258(15) -0.0029(13) 0.0025(12) -0.0029(12)
C20 0.0231(13) 0.0301(15) 0.0388(17) 0.0081(14) 0.0095(13) 0.0032(13)
C21 0.0296(15) 0.0413(18) 0.0467(19) 0.0100(16) 0.0120(14) -0.0042(15)
C22 0.0323(15) 0.0420(18) 0.0359(18) 0.0139(15) 0.0111(14) 0.0036(14)
C23 0.0460(18) 0.064(2) 0.0381(19) 0.0106(19) 0.0162(16) 0.0184(19)
C24 0.0358(16) 0.055(2) 0.0363(18) 0.0005(17) 0.0035(14) 0.0043(16)
C25 0.0341(15) 0.0319(17) 0.0347(17) -0.0001(14) 0.0042(13) 0.0012(13)
C26 0.0369(17) 0.069(3) 0.043(2) -0.008(2) 0.0023(15) 0.0071(18)
C27 0.0504(19) 0.055(2) 0.0390(19) -0.0004(18) 0.0096(16) 0.0046(18)
C28 0.0360(15) 0.0294(16) 0.0287(16) 0.0009(14) 0.0057(13) -0.0081(13)
C29 0.0226(13) 0.0228(14) 0.0279(15) -0.0003(13) 0.0056(12) -0.0013(12)
C30 0.0282(14) 0.0320(16) 0.0302(17) 0.0028(14) -0.0072(13) -0.0029(13)
C31 0.0395(16) 0.0311(16) 0.0324(17) 0.0023(14) -0.0042(14) -0.0008(14)
C32 0.0321(15) 0.0236(16) 0.0325(17) 0.0001(13) 0.0126(13) 0.0012(13)
C33 0.0236(13) 0.0190(14) 0.0375(17) -0.0062(13) 0.0101(12) 0.0007(12)
C34 0.0183(12) 0.0215(14) 0.0292(16) -0.0049(12) 0.0016(11) 0.0033(11)
C35 0.0157(12) 0.0318(16) 0.0382(17) -0.0009(14) -0.0018(12) -0.0029(12)
C36 0.0172(12) 0.0311(15) 0.0378(17) -0.0018(14) -0.0046(12) 0.0011(12)
C37 0.0141(11) 0.0222(14) 0.0289(15) -0.0032(12) -0.0001(11) 0.0040(11)
C38 0.0158(12) 0.0205(13) 0.0276(15) -0.0036(12) 0.0011(11) 0.0057(11)
C39 0.0195(12) 0.0212(14) 0.0276(15) -0.0022(12) 0.0014(11) -0.0007(11)
C40 0.0235(13) 0.0241(14) 0.0269(15) -0.0031(13) -0.0015(12) -0.0012(12)
C41 0.0210(13) 0.0209(14) 0.0281(16) -0.0040(12) -0.0002(12) -0.0039(11)
C42 0.0181(12) 0.0194(13) 0.0247(15) -0.0034(12) 0.0015(11) 0.0006(11)
C43 0.0160(12) 0.0230(14) 0.0258(15) -0.0053(12) -0.0014(11) 0.0006(11)
C44 0.0266(14) 0.0322(16) 0.0273(16) -0.0025(13) -0.0032(12) -0.0059(13)
C45 0.0316(14) 0.0329(16) 0.0258(16) -0.0032(14) -0.0004(12) -0.0040(13)
C46 0.0181(12) 0.0259(15) 0.0247(15) -0.0045(12) 0.0002(11) 0.0043(11)
C47 0.0247(13) 0.0245(15) 0.0343(16) 0.0001(14) 0.0057(12) 0.0051(12)
C48 0.0357(15) 0.0223(14) 0.0351(17) -0.0044(14) 0.0118(13) -0.0024(13)
C49 0.0191(12) 0.0221(14) 0.0263(15) -0.0021(12) 0.0008(11) 0.0070(11)
C50 0.0227(13) 0.0231(14) 0.0323(17) 0.0007(13) 0.0037(12) -0.0003(12)
C51 0.0291(14) 0.0300(16) 0.0306(16) -0.0005(14) 0.0040(12) -0.0006(13)
C52 0.0486(18) 0.0368(18) 0.0406(19) -0.0001(16) 0.0105(16) -0.0077(16)
C53 0.054(2) 0.0391(18) 0.0344(18) 0.0013(16) 0.0044(16) -0.0159(16)
C54 0.0499(18) 0.0301(16) 0.0349(18) 0.0107(15) 0.0039(15) -0.0084(15)
C55 0.0500(19) 0.045(2) 0.060(2) 0.0019(19) -0.0119(18) 0.0014(18)
C56 0.058(2) 0.060(2) 0.052(2) 0.010(2) 0.0189(19) -0.0147(19)
C57 0.0327(15) 0.0277(16) 0.046(2) -0.0055(15) 0.0124(14) -0.0045(13)
C58 0.0166(12) 0.0196(13) 0.0303(16) -0.0061(13) -0.0027(11) -0.0001(11)
C59 0.0204(12) 0.0259(15) 0.0262(15) 0.0008(13) -0.0045(11) 0.0012(12)
C60 0.0276(13) 0.0306(15) 0.0243(15) 0.0033(13) -0.0033(12) 0.0071(13)
C61 0.0299(14) 0.0243(16) 0.0235(15) 0.0008(13) 0.0065(12) 0.0051(12)
C62 0.0253(13) 0.0200(14) 0.0216(14) -0.0056(12) 0.0038(11) 0.0000(11)
C63 0.0188(12) 0.0181(13) 0.0221(15) -0.0029(12) 0.0027(11) 0.0028(11)
C64 0.0159(12) 0.0259(14) 0.0280(15) -0.0016(13) -0.0007(11) -0.0010(11)
C65 0.0185(12) 0.0193(14) 0.0279(15) -0.0018(12) -0.0061(11) 0.0016(11)
C66 0.0160(12) 0.0171(13) 0.0252(15) -0.0019(12) 0.0014(11) 0.0051(10)
C67 0.0150(11) 0.0197(13) 0.0208(14) -0.0034(12) -0.0018(10) 0.0043(11)
C68 0.0182(12) 0.0205(13) 0.0195(13) -0.0022(12) -0.0007(10) 0.0014(11)
C69 0.0187(12) 0.0248(14) 0.0230(14) -0.0040(12) -0.0037(11) -0.0004(11)
C70 0.0153(12) 0.0243(14) 0.0271(15) -0.0027(12) 0.0000(11) 0.0004(11)
C71 0.0180(12) 0.0172(13) 0.0256(15) -0.0014(12) 0.0036(11) 0.0012(11)
C72 0.0195(12) 0.0202(13) 0.0224(14) -0.0031(12) -0.0001(11) 0.0004(11)
C73 0.0298(14) 0.0245(15) 0.0252(15) 0.0013(13) -0.0022(12) -0.0019(12)
C74 0.0361(15) 0.0276(15) 0.0247(15) 0.0028(13) -0.0006(13) -0.0049(13)
C75 0.0234(13) 0.0219(14) 0.0247(16) -0.0011(12) 0.0027(12) 0.0032(12)
C76 0.0201(12) 0.0225(14) 0.0354(16) -0.0026(13) 0.0023(12) 0.0022(11)
C77 0.0240(13) 0.0234(14) 0.0236(15) -0.0036(12) 0.0015(11) -0.0006(12)
C78 0.0209(12) 0.0214(14) 0.0267(15) 0.0010(12) 0.0010(11) 0.0030(11)
C79 0.0204(13) 0.0271(14) 0.0365(17) 0.0036(14) 0.0045(12) -0.0020(12)
C80 0.0376(16) 0.0271(15) 0.0361(18) 0.0020(14) 0.0076(14) -0.0016(14)
C81 0.0525(19) 0.0370(18) 0.041(2) 0.0037(16) 0.0119(16) -0.0109(16)
C82 0.079(3) 0.051(2) 0.046(2) 0.0105(19) -0.004(2) -0.032(2)
C83 0.069(2) 0.0285(17) 0.0375(19) 0.0052(16) 0.0098(18) -0.0108(17)
C84 0.059(2) 0.066(3) 0.066(3) 0.009(2) 0.006(2) 0.020(2)
C85 0.164(5) 0.070(3) 0.047(3) 0.000(2) 0.036(3) -0.055(3)
C86 0.0328(14) 0.0258(15) 0.0283(16) -0.0012(14) 0.0029(13) -0.0071(13)
C87 0.0202(12) 0.0184(13) 0.0225(15) -0.0061(12) -0.0005(11) 0.0013(11)

loop_
_atom_type_symbol
_atom_type_description
_atom_type_scat_dispersion_real
_atom_type_scat_dispersion_imag
_atom_type_scat_source
C C 0.0033 0.0000 'International Tables Vol C Tables 4.2.6.8 and 6.1.1.4'
H H 0.0000 0.0000 'International Tables Vol C Tables 4.2.6.8 and 6.1.1.4'
O O 0.0106 0.0000 'International Tables Vol C Tables 4.2.6.8 and 6.1.1.4'

loop_
_geom_angle_atom_site_label_1
_geom_angle_atom_site_label_2
_geom_angle_atom_site_label_3
_geom_angle
C8 O2 C7 60.35(15)
C29 O4 C9 109.39(19)
C37 O6 C36 60.87(16)
C58 O8 C38 108.86(19)
C66 O10 C65 60.70(16)
C87 O12 C67 109.18(18)
C2 C1 C10 112.6(2)
C2 C1 H1A 109.1
C10 C1 H1A 109.1
C2 C1 H1B 109.1
C10 C1 H1B 109.1
H1A C1 H1B 107.8
C3 C2 C1 110.9(2)
C3 C2 H2A 109.5
C1 C2 H2A 109.5
C3 C2 H2B 109.5
C1 C2 H2B 109.5
H2A C2 H2B 108.0
O1 C3 C2 121.9(3)
O1 C3 C4 122.1(3)
C2 C3 C4 116.0(2)
C3 C4 C28 111.4(2)
C3 C4 C5 112.2(2)
C28 C4 C5 111.9(2)
C3 C4 H4 107.0
C28 C4 H4 107.0
C5 C4 H4 107.0
C6 C5 C10 111.7(2)
C6 C5 C4 110.4(2)
C10 C5 C4 114.2(2)
C6 C5 H5 106.7
C10 C5 H5 106.7
C4 C5 H5 106.7
C7 C6 C5 112.1(2)
C7 C6 H6A 109.2
C5 C6 H6A 109.2
C7 C6 H6B 109.2
C5 C6 H6B 109.2
H6A C6 H6B 107.9
C8 C7 O2 58.53(15)
C8 C7 C6 120.2(2)
O2 C7 C6 117.2(2)
C8 C7 H7 116.2
O2 C7 H7 116.2
C6 C7 H7 116.2
O2 C8 C7 61.12(15)
O2 C8 C14 123.1(2)
C7 C8 C14 126.0(2)
O2 C8 C9 119.3(2)
C7 C8 C9 121.1(2)
C14 C8 C9 102.91(19)
O4 C9 C8 98.95(19)
O4 C9 C11 107.14(18)
C8 C9 C11 109.1(2)
O4 C9 C10 108.4(2)
C8 C9 C10 115.99(19)
C11 C9 C10 115.6(2)
C1 C10 C19 109.7(2)
C1 C10 C9 108.98(19)
C19 C10 C9 109.2(2)
C1 C10 C5 109.1(2)
C19 C10 C5 111.8(2)
C9 C10 C5 108.1(2)
C9 C11 C12 112.5(2)
C9 C11 H11A 109.1
C12 C11 H11A 109.1
C9 C11 H11B 109.1
C12 C11 H11B 109.1
H11A C11 H11B 107.8
C11 C12 C13 112.34(19)
C11 C12 H12A 109.1
C13 C12 H12A 109.1
C11 C12 H12B 109.1
C13 C12 H12B 109.1
H12A C12 H12B 107.9
C18 C13 C12 109.9(2)
C18 C13 C17 110.7(2)
C12 C13 C17 117.0(2)
C18 C13 C14 111.18(18)
C12 C13 C14 107.9(2)
C17 C13 C14 99.8(2)
C8 C14 C15 121.5(2)
C8 C14 C29 97.3(2)
C15 C14 C29 112.8(2)
C8 C14 C13 112.2(2)
C15 C14 C13 104.5(2)
C29 C14 C13 108.14(19)
C14 C15 C16 104.9(2)
C14 C15 H15A 110.8
C16 C15 H15A 110.8
C14 C15 H15B 110.8
C16 C15 H15B 110.8
H15A C15 H15B 108.8
C17 C16 C15 107.0(2)
C17 C16 H16A 110.3
C15 C16 H16A 110.3
C17 C16 H16B 110.3
C15 C16 H16B 110.3
H16A C16 H16B 108.6
C20 C17 C16 112.8(2)
C20 C17 C13 118.1(2)
C16 C17 C13 103.96(19)
C20 C17 H17 107.1
C16 C17 H17 107.1
C13 C17 H17 107.1
C13 C18 H18A 109.5
C13 C18 H18B 109.5
H18A C18 H18B 109.5
C13 C18 H18C 109.5
H18A C18 H18C 109.5
H18B C18 H18C 109.5
C10 C19 H19A 109.5
C10 C19 H19B 109.5
H19A C19 H19B 109.5
C10 C19 H19C 109.5
H19A C19 H19C 109.5
H19B C19 H19C 109.5
C21 C20 C17 113.7(2)
C21 C20 C22 110.9(2)
C17 C20 C22 110.6(2)
C21 C20 H20 107.1
C17 C20 H20 107.1
C22 C20 H20 107.1
C20 C21 H21A 109.5
C20 C21 H21B 109.5
H21A C21 H21B 109.5
C20 C21 H21C 109.5
H21A C21 H21C 109.5
H21B C21 H21C 109.5
C23 C22 C20 116.2(2)
C23 C22 H22A 108.2
C20 C22 H22A 108.2
C23 C22 H22B 108.2
C20 C22 H22B 108.2
H22A C22 H22B 107.4
C24 C23 C22 111.2(3)
C24 C23 H23A 109.4
C22 C23 H23A 109.4
C24 C23 H23B 109.4
C22 C23 H23B 109.4
H23A C23 H23B 108.0
C25 C24 C23 127.5(3)
C25 C24 H24 116.3
C23 C24 H24 116.3
C24 C25 C26 124.8(3)
C24 C25 C27 120.6(3)
C26 C25 C27 114.6(3)
C25 C26 H26A 109.5
C25 C26 H26B 109.5
H26A C26 H26B 109.5
C25 C26 H26C 109.5
H26A C26 H26C 109.5
H26B C26 H26C 109.5
C25 C27 H27A 109.5
C25 C27 H27B 109.5
H27A C27 H27B 109.5
C25 C27 H27C 109.5
H27A C27 H27C 109.5
H27B C27 H27C 109.5
C4 C28 H28A 109.5
C4 C28 H28B 109.5
H28A C28 H28B 109.5
C4 C28 H28C 109.5
H28A C28 H28C 109.5
H28B C28 H28C 109.5
O3 C29 O4 120.9(2)
O3 C29 C14 129.5(3)
O4 C29 C14 109.6(2)
C31 C30 C39 112.6(2)
C31 C30 H30A 109.1
C39 C30 H30A 109.1
C31 C30 H30B 109.1
C39 C30 H30B 109.1
H30A C30 H30B 107.8
C32 C31 C30 111.0(2)
C32 C31 H31A 109.4
C30 C31 H31A 109.4
C32 C31 H31B 109.4
C30 C31 H31B 109.4
H31A C31 H31B 108.0
O5 C32 C31 122.2(3)
O5 C32 C33 122.4(3)
C31 C32 C33 115.4(2)
C32 C33 C57 111.6(2)
C32 C33 C34 111.1(2)
C57 C33 C34 113.5(2)
C32 C33 H33 106.7
C57 C33 H33 106.7
C34 C33 H33 106.7
C35 C34 C39 112.5(2)
C35 C34 C33 110.7(2)
C39 C34 C33 112.3(2)
C35 C34 H34 107.0
C39 C34 H34 107.0
C33 C34 H34 107.0
C36 C35 C34 113.3(2)
C36 C35 H35A 108.9
C34 C35 H35A 108.9
C36 C35 H35B 108.9
C34 C35 H35B 108.9
H35A C35 H35B 107.7
O6 C36 C37 58.48(16)
O6 C36 C35 117.6(2)
C37 C36 C35 120.6(2)
O6 C36 H36 116.0
C37 C36 H36 116.0
C35 C36 H36 116.0
O6 C37 C36 60.65(16)
O6 C37 C43 122.6(2)
C36 C37 C43 125.9(2)
O6 C37 C38 120.1(2)
C36 C37 C38 121.4(2)
C43 C37 C38 102.94(19)
O8 C38 C37 98.60(19)
O8 C38 C40 107.38(19)
C37 C38 C40 109.3(2)
O8 C38 C39 109.1(2)
C37 C38 C39 115.6(2)
C40 C38 C39 115.2(2)
C48 C39 C30 110.0(2)
C48 C39 C38 108.5(2)
C30 C39 C38 109.0(2)
C48 C39 C34 111.2(2)
C30 C39 C34 108.1(2)
C38 C39 C34 110.0(2)
C41 C40 C38 113.3(2)
C41 C40 H40A 108.9
C38 C40 H40A 108.9
C41 C40 H40B 108.9
C38 C40 H40B 108.9
H40A C40 H40B 107.7
C40 C41 C42 112.7(2)
C40 C41 H41A 109.1
C42 C41 H41A 109.1
C40 C41 H41B 109.1
C42 C41 H41B 109.1
H41A C41 H41B 107.8
C47 C42 C41 110.1(2)
C47 C42 C46 110.6(2)
C41 C42 C46 116.6(2)
C47 C42 C43 110.85(19)
C41 C42 C43 107.7(2)
C46 C42 C43 100.6(2)
C37 C43 C44 122.1(2)
C37 C43 C58 96.9(2)
C44 C43 C58 112.4(2)
C37 C43 C42 112.2(2)
C44 C43 C42 104.4(2)
C58 C43 C42 108.31(19)
C43 C44 C45 105.1(2)
C43 C44 H44A 110.7
C45 C44 H44A 110.7
C43 C44 H44B 110.7
C45 C44 H44B 110.7
H44A C44 H44B 108.8
C44 C45 C46 107.6(2)
C44 C45 H45A 110.2
C46 C45 H45A 110.2
C44 C45 H45B 110.2
C46 C45 H45B 110.2
H45A C45 H45B 108.5
C49 C46 C45 113.3(2)
C49 C46 C42 117.9(2)
C45 C46 C42 103.4(2)
C49 C46 H46 107.2
C45 C46 H46 107.2
C42 C46 H46 107.2
C42 C47 H47A 109.5
C42 C47 H47B 109.5
H47A C47 H47B 109.5
C42 C47 H47C 109.5
H47A C47 H47C 109.5
H47B C47 H47C 109.5
C39 C48 H48A 109.5
C39 C48 H48B 109.5
H48A C48 H48B 109.5
C39 C48 H48C 109.5
H48A C48 H48C 109.5
H48B C48 H48C 109.5
C50 C49 C51 110.0(2)
C50 C49 C46 111.5(2)
C51 C49 C46 110.5(2)
C50 C49 H49 108.2
C51 C49 H49 108.2
C46 C49 H49 108.2
C49 C50 H50A 109.5
C49 C50 H50B 109.5
H50A C50 H50B 109.5
C49 C50 H50C 109.5
H50A C50 H50C 109.5
H50B C50 H50C 109.5
C52 C51 C49 115.2(2)
C52 C51 H51A 108.5
C49 C51 H51A 108.5
C52 C51 H51B 108.5
C49 C51 H51B 108.5
H51A C51 H51B 107.5
C53 C52 C51 110.8(3)
C53 C52 H52A 109.5
C51 C52 H52A 109.5
C53 C52 H52B 109.5
C51 C52 H52B 109.5
H52A C52 H52B 108.1
C54 C53 C52 127.9(3)
C54 C53 H53 116.1
C52 C53 H53 116.1
C53 C54 C56 121.3(3)
C53 C54 C55 124.8(3)
C56 C54 C55 113.9(3)
C54 C55 H55A 109.5
C54 C55 H55B 109.5
H55A C55 H55B 109.5
C54 C55 H55C 109.5
H55A C55 H55C 109.5
H55B C55 H55C 109.5
C54 C56 H56A 109.5
C54 C56 H56B 109.5
H56A C56 H56B 109.5
C54 C56 H56C 109.5
H56A C56 H56C 109.5
H56B C56 H56C 109.5
C33 C57 H57A 109.5
C33 C57 H57B 109.5
H57A C57 H57B 109.5
C33 C57 H57C 109.5
H57A C57 H57C 109.5
H57B C57 H57C 109.5
O7 C58 O8 120.9(2)
O7 C58 C43 128.9(3)
O8 C58 C43 110.2(2)
C60 C59 C68 112.6(2)
C60 C59 H59A 109.1
C68 C59 H59A 109.1
C60 C59 H59B 109.1
C68 C59 H59B 109.1
H59A C59 H59B 107.8
C61 C60 C59 111.5(2)
C61 C60 H60A 109.3
C59 C60 H60A 109.3
C61 C60 H60B 109.3
C59 C60 H60B 109.3
H60A C60 H60B 108.0
O9 C61 C60 121.2(3)
O9 C61 C62 122.4(3)
C60 C61 C62 116.4(2)
C61 C62 C86 111.2(2)
C61 C62 C63 111.6(2)
C86 C62 C63 112.9(2)
C61 C62 H62 106.9
C86 C62 H62 106.9
C63 C62 H62 106.9
C64 C63 C68 112.1(2)
C64 C63 C62 110.37(19)
C68 C63 C62 112.4(2)
C64 C63 H63 107.2
C68 C63 H63 107.2
C62 C63 H63 107.2
C65 C64 C63 112.61(19)
C65 C64 H64A 109.1
C63 C64 H64A 109.1
C65 C64 H64B 109.1
C63 C64 H64B 109.1
H64A C64 H64B 107.8
O10 C65 C66 58.61(15)
O10 C65 C64 116.4(2)
C66 C65 C64 120.4(2)
O10 C65 H65 116.3
C66 C65 H65 116.3
C64 C65 H65 116.3
O10 C66 C65 60.69(15)
O10 C66 C72 122.3(2)
C65 C66 C72 127.1(2)
O10 C66 C67 119.5(2)
C65 C66 C67 121.2(2)
C72 C66 C67 102.72(19)
O12 C67 C66 98.71(19)
O12 C67 C69 107.28(18)
C66 C67 C69 109.5(2)
O12 C67 C68 108.66(19)
C66 C67 C68 116.3(2)
C69 C67 C68 114.9(2)
C59 C68 C67 109.07(19)
C59 C68 C77 110.8(2)
C67 C68 C77 108.1(2)
C59 C68 C63 108.1(2)
C67 C68 C63 109.9(2)
C77 C68 C63 110.81(19)
C70 C69 C67 113.1(2)
C70 C69 H69A 109.0
C67 C69 H69A 109.0
C70 C69 H69B 109.0
C67 C69 H69B 109.0
H69A C69 H69B 107.8
C69 C70 C71 112.7(2)
C69 C70 H70A 109.1
C71 C70 H70A 109.1
C69 C70 H70B 109.1
C71 C70 H70B 109.1
H70A C70 H70B 107.8
C76 C71 C70 110.3(2)
C76 C71 C75 110.4(2)
C70 C71 C75 116.3(2)
C76 C71 C72 110.77(19)
C70 C71 C72 108.2(2)
C75 C71 C72 100.4(2)
C66 C72 C73 122.3(2)
C66 C72 C87 97.4(2)
C73 C72 C87 112.1(2)
C66 C72 C71 112.0(2)
C73 C72 C71 104.5(2)
C87 C72 C71 108.05(18)
C72 C73 C74 104.9(2)
C72 C73 H73A 110.8
C74 C73 H73A 110.8
C72 C73 H73B 110.8
C74 C73 H73B 110.8
H73A C73 H73B 108.8
C73 C74 C75 107.7(2)
C73 C74 H74A 110.2
C75 C74 H74A 110.2
C73 C74 H74B 110.2
C75 C74 H74B 110.2
H74A C74 H74B 108.5
C78 C75 C74 113.7(2)
C78 C75 C71 117.4(2)
C74 C75 C71 103.8(2)
C78 C75 H75 107.2
C74 C75 H75 107.2
C71 C75 H75 107.2
C71 C76 H76A 109.5
C71 C76 H76B 109.5
H76A C76 H76B 109.5
C71 C76 H76C 109.5
H76A C76 H76C 109.5
H76B C76 H76C 109.5
C68 C77 H77A 109.5
C68 C77 H77B 109.5
H77A C77 H77B 109.5
C68 C77 H77C 109.5
H77A C77 H77C 109.5
H77B C77 H77C 109.5
C79 C78 C80 110.8(2)
C79 C78 C75 112.7(2)
C80 C78 C75 109.3(2)
C79 C78 H78 108.0
C80 C78 H78 108.0
C75 C78 H78 108.0
C78 C79 H79A 109.5
C78 C79 H79B 109.5
H79A C79 H79B 109.5
C78 C79 H79C 109.5
H79A C79 H79C 109.5
H79B C79 H79C 109.5
C81 C80 C78 114.8(2)
C81 C80 H80A 108.6
C78 C80 H80A 108.6
C81 C80 H80B 108.6
C78 C80 H80B 108.6
H80A C80 H80B 107.5
C82 C81 C80 110.8(3)
C82 C81 H81A 109.5
C80 C81 H81A 109.5
C82 C81 H81B 109.5
C80 C81 H81B 109.5
H81A C81 H81B 108.1
C83 C82 C81 128.4(4)
C83 C82 H82 115.8
C81 C82 H82 115.8
C82 C83 C85 121.2(4)
C82 C83 C84 124.5(3)
C85 C83 C84 114.3(3)
C83 C84 H84A 109.5
C83 C84 H84B 109.5
H84A C84 H84B 109.5
C83 C84 H84C 109.5
H84A C84 H84C 109.5
H84B C84 H84C 109.5
C83 C85 H85A 109.5
C83 C85 H85B 109.5
H85A C85 H85B 109.5
C83 C85 H85C 109.5
H85A C85 H85C 109.5
H85B C85 H85C 109.5
C62 C86 H86A 109.5
C62 C86 H86B 109.5
H86A C86 H86B 109.5
C62 C86 H86C 109.5
H86A C86 H86C 109.5
H86B C86 H86C 109.5
O11 C87 O12 120.9(2)
O11 C87 C72 129.4(2)
O12 C87 C72 109.8(2)

loop_
_geom_bond_atom_site_label_1
_geom_bond_atom_site_label_2
_geom_bond_distance
O1 C3 1.207(4)
O2 C8 1.429(3)
O2 C7 1.467(3)
O3 C29 1.200(3)
O4 C29 1.360(3)
O4 C9 1.470(3)
O5 C32 1.212(3)
O6 C37 1.420(3)
O6 C36 1.452(3)
O7 C58 1.197(3)
O8 C58 1.365(3)
O8 C38 1.475(3)
O9 C61 1.208(3)
O10 C66 1.426(3)
O10 C65 1.457(3)
O11 C87 1.194(3)
O12 C87 1.360(3)
O12 C67 1.479(3)
C1 C2 1.526(4)
C1 C10 1.530(3)
C1 H1A 0.9900
C1 H1B 0.9900
C2 C3 1.508(4)
C2 H2A 0.9900
C2 H2B 0.9900
C3 C4 1.522(4)
C4 C28 1.527(4)
C4 C5 1.546(4)
C4 H4 1.0000
C5 C6 1.534(3)
C5 C10 1.544(3)
C5 H5 1.0000
C6 C7 1.501(4)
C6 H6A 0.9900
C6 H6B 0.9900
C7 C8 1.456(3)
C7 H7 1.0000
C8 C14 1.496(4)
C8 C9 1.521(3)
C9 C11 1.536(3)
C9 C10 1.543(4)
C10 C19 1.540(4)
C11 C12 1.537(4)
C11 H11A 0.9900
C11 H11B 0.9900
C12 C13 1.539(4)
C12 H12A 0.9900
C12 H12B 0.9900
C13 C18 1.530(4)
C13 C17 1.546(4)
C13 C14 1.576(3)
C14 C15 1.516(4)
C14 C29 1.521(4)
C15 C16 1.546(4)
C15 H15A 0.9900
C15 H15B 0.9900
C16 C17 1.538(4)
C16 H16A 0.9900
C16 H16B 0.9900
C17 C20 1.532(4)
C17 H17 1.0000
C18 H18A 0.9800
C18 H18B 0.9800
C18 H18C 0.9800
C19 H19A 0.9800
C19 H19B 0.9800
C19 H19C 0.9800
C20 C21 1.524(4)
C20 C22 1.546(4)
C20 H20 1.0000
C21 H21A 0.9800
C21 H21B 0.9800
C21 H21C 0.9800
C22 C23 1.529(4)
C22 H22A 0.9900
C22 H22B 0.9900
C23 C24 1.516(4)
C23 H23A 0.9900
C23 H23B 0.9900
C24 C25 1.313(4)
C24 H24 0.9500
C25 C26 1.494(4)
C25 C27 1.499(4)
C26 H26A 0.9800
C26 H26B 0.9800
C26 H26C 0.9800
C27 H27A 0.9800
C27 H27B 0.9800
C27 H27C 0.9800
C28 H28A 0.9800
C28 H28B 0.9800
C28 H28C 0.9800
C30 C31 1.519(4)
C30 C39 1.539(4)
C30 H30A 0.9900
C30 H30B 0.9900
C31 C32 1.500(4)
C31 H31A 0.9900
C31 H31B 0.9900
C32 C33 1.515(4)
C33 C57 1.525(4)
C33 C34 1.553(4)
C33 H33 1.0000
C34 C35 1.532(4)
C34 C39 1.545(4)
C34 H34 1.0000
C35 C36 1.505(4)
C35 H35A 0.9900
C35 H35B 0.9900
C36 C37 1.455(3)
C36 H36 1.0000
C37 C43 1.509(3)
C37 C38 1.516(4)
C38 C40 1.530(4)
C38 C39 1.543(4)
C39 C48 1.537(4)
C40 C41 1.526(4)
C40 H40A 0.9900
C40 H40B 0.9900
C41 C42 1.536(4)
C41 H41A 0.9900
C41 H41B 0.9900
C42 C47 1.533(3)
C42 C46 1.556(4)
C42 C43 1.571(4)
C43 C44 1.517(4)
C43 C58 1.517(4)
C44 C45 1.541(4)
C44 H44A 0.9900
C44 H44B 0.9900
C45 C46 1.545(4)
C45 H45A 0.9900
C45 H45B 0.9900
C46 C49 1.534(4)
C46 H46 1.0000
C47 H47A 0.9800
C47 H47B 0.9800
C47 H47C 0.9800
C48 H48A 0.9800
C48 H48B 0.9800
C48 H48C 0.9800
C49 C50 1.522(4)
C49 C51 1.532(4)
C49 H49 1.0000
C50 H50A 0.9800
C50 H50B 0.9800
C50 H50C 0.9800
C51 C52 1.532(4)
C51 H51A 0.9900
C51 H51B 0.9900
C52 C53 1.508(4)
C52 H52A 0.9900
C52 H52B 0.9900
C53 C54 1.327(4)
C53 H53 0.9500
C54 C56 1.492(4)
C54 C55 1.493(4)
C55 H55A 0.9800
C55 H55B 0.9800
C55 H55C 0.9800
C56 H56A 0.9800
C56 H56B 0.9800
C56 H56C 0.9800
C57 H57A 0.9800
C57 H57B 0.9800
C57 H57C 0.9800
C59 C60 1.518(4)
C59 C68 1.532(3)
C59 H59A 0.9900
C59 H59B 0.9900
C60 C61 1.503(4)
C60 H60A 0.9900
C60 H60B 0.9900
C61 C62 1.519(4)
C62 C86 1.526(4)
C62 C63 1.557(4)
C62 H62 1.0000
C63 C64 1.533(3)
C63 C68 1.549(3)
C63 H63 1.0000
C64 C65 1.505(4)
C64 H64A 0.9900
C64 H64B 0.9900
C65 C66 1.457(3)
C65 H65 1.0000
C66 C72 1.504(3)
C66 C67 1.520(3)
C67 C69 1.530(4)
C67 C68 1.539(4)
C68 C77 1.542(3)
C69 C70 1.529(4)
C69 H69A 0.9900
C69 H69B 0.9900
C70 C71 1.534(4)
C70 H70A 0.9900
C70 H70B 0.9900
C71 C76 1.533(3)
C71 C75 1.554(4)
C71 C72 1.573(3)
C72 C73 1.520(4)
C72 C87 1.523(3)
C73 C74 1.535(4)
C73 H73A 0.9900
C73 H73B 0.9900
C74 C75 1.547(4)
C74 H74A 0.9900
C74 H74B 0.9900
C75 C78 1.538(4)
C75 H75 1.0000
C76 H76A 0.9800
C76 H76B 0.9800
C76 H76C 0.9800
C77 H77A 0.9800
C77 H77B 0.9800
C77 H77C 0.9800
C78 C79 1.521(4)
C78 C80 1.536(4)
C78 H78 1.0000
C79 H79A 0.9800
C79 H79B 0.9800
C79 H79C 0.9800
C80 C81 1.529(4)
C80 H80A 0.9900
C80 H80B 0.9900
C81 C82 1.506(5)
C81 H81A 0.9900
C81 H81B 0.9900
C82 C83 1.315(5)
C82 H82 0.9500
C83 C85 1.489(5)
C83 C84 1.496(5)
C84 H84A 0.9800
C84 H84B 0.9800
C84 H84C 0.9800
C85 H85A 0.9800
C85 H85B 0.9800
C85 H85C 0.9800
C86 H86A 0.9800
C86 H86B 0.9800
C86 H86C 0.9800
